data_7019190
loop_
_publ_author_name
'Hildebrand, Alexandra'
'S\'arosi, Imola'
'L\"onnecke, Peter'
'Silaghi-Dumitrescu, Lumini\,ta'
'S\'arosi, Menyh\'art B'
'Silaghi-Dumitrescu, Ioan'
'Hey-Hawkins, Evamarie'

_publ_section_title
;
 Heteropolytopic phosphanylarylthiolato ligands: formation of cis isomers
 of nickel(ii), palladium(ii) and platinum(ii) complexes with
 1-P(Biph)-2-SHC(6)H(4) (Biph = 1,1'-biphenyl-2,2'-diyl).
;
_journal_issue 25
_journal_name_full 'Dalton transactions (Cambridge, England : 2003)'
_journal_page_first 7729
_journal_page_last 7736
_journal_paper_doi 10.1039/c2dt00006g
_journal_volume 41
_journal_year 2012
_chemical_formula_sum 'C37 H26 Cl2 P2 Pt S2'
_chemical_formula_weight 862.63
_chemical_name_systematic
;
?
;
_space_group_IT_number 15
_symmetry_cell_setting monoclinic
_symmetry_space_group_name_Hall '-C 2yc'
_symmetry_space_group_name_H-M 'C 1 2/c 1'
_atom_sites_solution_hydrogens geom
_atom_sites_solution_primary direct
_atom_sites_solution_secondary difmap
_audit_creation_method SHELXL-97
_cell_angle_alpha 90.00
_cell_angle_beta 112.904(7)
_cell_angle_gamma 90.00
_cell_formula_units_Z 4
_cell_length_a 13.714(5)
_cell_length_b 18.770(5)
_cell_length_c 13.998(4)
_cell_measurement_reflns_used 978
_cell_measurement_temperature 210(2)
_cell_measurement_theta_max 28.42
_cell_measurement_theta_min 2.68
_cell_volume 3319.2(18)
_computing_cell_refinement 'Bruker SAINT'
_computing_data_collection 'Bruker SMART'
_computing_data_reduction 'Bruker SAINT'
_computing_molecular_graphics 'ORTEP3 for Windows (L. J. Farrugia, 1997)'
_computing_publication_material 'WINGX (L.J. Farrugia,1999)'
_computing_structure_refinement 'SHELXL-97 (Sheldrick, 2008)'
_computing_structure_solution 'SHELXS-97 (Sheldrick, 1990)'
_diffrn_ambient_temperature 210(2)
_diffrn_detector_area_resol_mean 81.92
_diffrn_measured_fraction_theta_full 0.927
_diffrn_measured_fraction_theta_max 0.927
_diffrn_measurement_device_type 'Bruker CCD area detector'
_diffrn_measurement_method '\W scans'
_diffrn_radiation_monochromator graphite
_diffrn_radiation_source 'fine-focus sealed tube'
_diffrn_radiation_type MoK\a
_diffrn_radiation_wavelength 0.71073
_diffrn_reflns_av_R_equivalents 0.0358
_diffrn_reflns_av_sigmaI/netI 0.0341
_diffrn_reflns_limit_h_max 17
_diffrn_reflns_limit_h_min -18
_diffrn_reflns_limit_k_max 25
_diffrn_reflns_limit_k_min -25
_diffrn_reflns_limit_l_max 19
_diffrn_reflns_limit_l_min -19
_diffrn_reflns_number 16932
_diffrn_reflns_theta_full 29.37
_diffrn_reflns_theta_max 29.37
_diffrn_reflns_theta_min 1.94
_exptl_absorpt_coefficient_mu 4.637
_exptl_absorpt_correction_type multi-scan
_exptl_crystal_colour yellow
_exptl_crystal_density_diffrn 1.726
_exptl_crystal_density_method 'not measured'
_exptl_crystal_description prism
_exptl_crystal_F_000 1688
_exptl_crystal_size_max 0.20
_exptl_crystal_size_mid 0.10
_exptl_crystal_size_min 0.10
_refine_diff_density_max 0.815
_refine_diff_density_min -0.719
_refine_diff_density_rms 0.098
_refine_ls_extinction_method none
_refine_ls_goodness_of_fit_ref 1.003
_refine_ls_hydrogen_treatment mixed
_refine_ls_matrix_type full
_refine_ls_number_parameters 261
_refine_ls_number_reflns 4233
_refine_ls_number_restraints 2
_refine_ls_restrained_S_all 1.005
_refine_ls_R_factor_all 0.0332
_refine_ls_R_factor_gt 0.0226
_refine_ls_shift/su_max 0.001
_refine_ls_shift/su_mean 0.000
_refine_ls_structure_factor_coef Fsqd
_refine_ls_weighting_details 'calc w=1/[\s^2^(Fo^2^)+(0.0240P)^2^+0.0000P] where P=(Fo^2^+2Fc^2^)/3'
_refine_ls_weighting_scheme calc
_refine_ls_wR_factor_gt 0.0430
_refine_ls_wR_factor_ref 0.0450
_reflns_number_gt 3640
_reflns_number_total 4233
_reflns_threshold_expression >2\s(I)
_cod_data_source_file c2dt00006g.txt
_cod_data_source_block c1750fin
_cod_depositor_comments
;
The following automatic conversions were performed:

'_symmetry_cell_setting' value 'Monoclinic' changed to 'monoclinic'
according to /home/saulius/struct/CIF-dictionaries/cif_core.dic
dictionary named 'cif_core.dic' version 2.4.1 from 2010-06-29.

Automatic conversion script
Id: cif_fix_values 1891 2012-01-12 08:04:46Z andrius 
;
_cod_original_cell_volume 3319.3(18)
_cod_original_sg_symbol_H-M C2/c
_cod_database_code 7019190

loop_
_symmetry_equiv_pos_as_xyz
'x, y, z'
'-x, y, -z+1/2'
'x+1/2, y+1/2, z'
'-x+1/2, y+1/2, -z+1/2'
'-x, -y, -z'
'x, -y, z-1/2'
'-x+1/2, -y+1/2, -z'
'x+1/2, -y+1/2, z-1/2'

loop_
_atom_site_label
_atom_site_type_symbol
_atom_site_fract_x
_atom_site_fract_y
_atom_site_fract_z
_atom_site_U_iso_or_equiv
_atom_site_adp_type
_atom_site_occupancy
_atom_site_symmetry_multiplicity
_atom_site_calc_flag
_atom_site_refinement_flags
_atom_site_disorder_assembly
_atom_site_disorder_group
Pt1 Pt 0.0000 0.331236(7) 0.7500 0.02200(5) Uani 1 2 d S . .
S1 S 0.03910(7) 0.42034(4) 0.65670(6) 0.04215(18) Uani 1 1 d . . .
P1 P 0.05038(5) 0.25281(3) 0.65785(5) 0.02267(13) Uani 1 1 d . . .
C1 C 0.08312(19) 0.30169(15) 0.56351(19) 0.0283(5) Uani 1 1 d . . .
C2 C 0.0773(2) 0.37587(15) 0.5664(2) 0.0324(6) Uani 1 1 d . . .
C3 C 0.1015(2) 0.41586(18) 0.4933(2) 0.0415(7) Uani 1 1 d . . .
C4 C 0.1304(2) 0.3824(2) 0.4218(2) 0.0487(8) Uani 1 1 d . . .
C5 C 0.1379(3) 0.3088(2) 0.4198(2) 0.0492(8) Uani 1 1 d . . .
C6 C 0.1147(2) 0.26839(18) 0.4909(2) 0.0390(7) Uani 1 1 d . . .
C7 C 0.16102(19) 0.19512(13) 0.72582(18) 0.0236(5) Uani 1 1 d . . .
C8 C 0.1331(2) 0.12351(13) 0.70356(19) 0.0283(5) Uani 1 1 d . . .
C9 C 0.2096(2) 0.07138(16) 0.7506(2) 0.0394(7) Uani 1 1 d . . .
C10 C 0.3099(2) 0.09185(18) 0.8165(2) 0.0431(7) Uani 1 1 d . . .
C11 C 0.3366(2) 0.16249(18) 0.8375(2) 0.0406(7) Uani 1 1 d . . .
C12 C 0.2617(2) 0.21497(16) 0.79229(19) 0.0312(6) Uani 1 1 d . . .
C13 C -0.03188(19) 0.17763(14) 0.59535(18) 0.0267(5) Uani 1 1 d . . .
C14 C 0.0226(2) 0.11309(14) 0.6300(2) 0.0296(6) Uani 1 1 d . . .
C15 C -0.0294(3) 0.04936(17) 0.5942(3) 0.0439(7) Uani 1 1 d . . .
C16 C -0.1336(3) 0.0500(2) 0.5237(3) 0.0517(8) Uani 1 1 d . . .
C17 C -0.1864(3) 0.1133(2) 0.4895(2) 0.0481(8) Uani 1 1 d . . .
C18 C -0.1362(2) 0.17802(18) 0.5257(2) 0.0362(6) Uani 1 1 d . . .
H3 H 0.095(2) 0.4691(17) 0.495(2) 0.052(9) Uiso 1 1 d . . .
H4 H 0.145(2) 0.4117(15) 0.372(2) 0.036(7) Uiso 1 1 d . . .
H5 H 0.159(3) 0.2856(18) 0.375(2) 0.056(10) Uiso 1 1 d . . .
H6 H 0.119(2) 0.2140(18) 0.494(2) 0.043(8) Uiso 1 1 d . . .
H9 H 0.186(2) 0.0226(16) 0.733(2) 0.042(8) Uiso 1 1 d . . .
H10 H 0.359(2) 0.0597(17) 0.844(2) 0.047(9) Uiso 1 1 d . . .
H11 H 0.408(3) 0.1737(16) 0.884(3) 0.056(10) Uiso 1 1 d . . .
H12 H 0.277(2) 0.2648(16) 0.804(2) 0.032(7) Uiso 1 1 d . . .
H15 H 0.007(2) 0.0063(17) 0.615(2) 0.038(8) Uiso 1 1 d . . .
H16 H -0.169(2) 0.0039(18) 0.494(2) 0.050(8) Uiso 1 1 d . . .
H17 H -0.252(2) 0.1151(16) 0.444(2) 0.041(8) Uiso 1 1 d . . .
H18 H -0.168(2) 0.2221(16) 0.506(2) 0.040(8) Uiso 1 1 d . . .
Cl1 Cl 0.3737(6) 0.3791(4) 0.6902(5) 0.0793(14) Uani 0.50 1 d PD A -1
Cl2 Cl 0.6017(6) 0.3782(5) 0.7945(7) 0.119(3) Uani 0.50 1 d PD A -1
C19 C 0.4820(6) 0.3411(4) 0.7912(6) 0.101(4) Uani 0.50 1 d PD A -1
H19A H 0.4823 0.2895 0.7810 0.121 Uiso 0.50 1 calc PR A -1
H19B H 0.4755 0.3499 0.8575 0.121 Uiso 0.50 1 calc PR A -1

loop_
_atom_site_aniso_label
_atom_site_aniso_U_11
_atom_site_aniso_U_22
_atom_site_aniso_U_33
_atom_site_aniso_U_23
_atom_site_aniso_U_13
_atom_site_aniso_U_12
Pt1 0.02410(7) 0.01905(7) 0.02321(7) 0.000 0.00958(5) 0.000
S1 0.0689(5) 0.0224(3) 0.0428(4) 0.0036(3) 0.0301(4) -0.0052(3)
P1 0.0232(3) 0.0239(3) 0.0218(3) 0.0020(2) 0.0098(3) 0.0024(3)
C1 0.0223(12) 0.0375(14) 0.0247(12) 0.0068(11) 0.0088(10) 0.0014(11)
C2 0.0286(13) 0.0380(16) 0.0281(13) 0.0068(11) 0.0084(11) -0.0039(12)
C3 0.0406(16) 0.0452(19) 0.0377(16) 0.0109(14) 0.0141(13) -0.0101(15)
C4 0.0427(17) 0.070(2) 0.0376(17) 0.0178(16) 0.0205(14) -0.0077(16)
C5 0.0434(18) 0.075(2) 0.0396(17) 0.0082(16) 0.0278(15) 0.0054(16)
C6 0.0379(16) 0.0487(19) 0.0341(15) 0.0075(13) 0.0182(13) 0.0113(14)
C7 0.0245(12) 0.0266(12) 0.0215(11) 0.0024(9) 0.0107(10) 0.0048(10)
C8 0.0336(14) 0.0259(13) 0.0292(13) 0.0026(10) 0.0163(11) 0.0054(11)
C9 0.0465(17) 0.0309(16) 0.0443(16) 0.0058(13) 0.0215(14) 0.0116(14)
C10 0.0387(17) 0.0480(19) 0.0417(16) 0.0142(14) 0.0146(14) 0.0225(16)
C11 0.0312(14) 0.059(2) 0.0297(13) 0.0057(14) 0.0094(12) 0.0105(15)
C12 0.0293(14) 0.0380(16) 0.0259(13) 0.0033(11) 0.0102(11) 0.0034(12)
C13 0.0268(12) 0.0326(14) 0.0238(11) -0.0026(10) 0.0131(10) 0.0006(11)
C14 0.0335(14) 0.0284(14) 0.0308(13) -0.0033(11) 0.0170(11) 0.0007(11)
C15 0.0506(19) 0.0320(16) 0.0530(19) -0.0088(14) 0.0245(16) -0.0036(15)
C16 0.051(2) 0.049(2) 0.055(2) -0.0198(17) 0.0198(17) -0.0187(17)
C17 0.0318(17) 0.069(2) 0.0398(17) -0.0139(16) 0.0096(14) -0.0128(17)
C18 0.0286(13) 0.0500(19) 0.0299(13) 0.0000(13) 0.0113(11) -0.0010(14)
Cl1 0.088(3) 0.047(2) 0.0780(19) 0.0128(15) 0.0053(18) 0.0045(19)
Cl2 0.093(4) 0.077(3) 0.182(7) 0.027(4) 0.050(5) 0.012(3)
C19 0.075(7) 0.078(6) 0.102(8) 0.028(5) -0.016(6) -0.031(5)

loop_
_atom_type_symbol
_atom_type_description
_atom_type_scat_dispersion_real
_atom_type_scat_dispersion_imag
_atom_type_scat_source
Pt Pt -1.7033 8.3905 'International Tables Vol C Tables 4.2.6.8 and 6.1.1.4'
Cl Cl 0.1484 0.1585 'International Tables Vol C Tables 4.2.6.8 and 6.1.1.4'
S S 0.1246 0.1234 'International Tables Vol C Tables 4.2.6.8 and 6.1.1.4'
P P 0.1023 0.0942 'International Tables Vol C Tables 4.2.6.8 and 6.1.1.4'
C C 0.0033 0.0016 'International Tables Vol C Tables 4.2.6.8 and 6.1.1.4'
H H 0.0000 0.0000 'International Tables Vol C Tables 4.2.6.8 and 6.1.1.4'

loop_
_geom_angle_atom_site_label_1
_geom_angle_atom_site_label_2
_geom_angle_atom_site_label_3
_geom_angle
_geom_angle_site_symmetry_1
_geom_angle_site_symmetry_3
P1 Pt1 P1 97.68(4) 2_556 .
P1 Pt1 S1 87.63(3) 2_556 2_556
P1 Pt1 S1 173.98(3) . 2_556
P1 Pt1 S1 173.98(2) 2_556 .
P1 Pt1 S1 87.63(3) . .
S1 Pt1 S1 87.22(4) 2_556 .
C2 S1 Pt1 105.24(9) . .
C1 P1 C7 107.07(11) . .
C1 P1 C13 109.24(12) . .
C7 P1 C13 91.44(12) . .
C1 P1 Pt1 107.97(9) . .
C7 P1 Pt1 118.42(8) . .
C13 P1 Pt1 121.25(8) . .
C2 C1 C6 120.3(2) . .
C2 C1 P1 116.96(19) . .
C6 C1 P1 122.8(2) . .
C1 C2 C3 118.6(3) . .
C1 C2 S1 122.07(19) . .
C3 C2 S1 119.3(2) . .
C4 C3 C2 120.3(3) . .
C4 C3 H3 121.7(18) . .
C2 C3 H3 118.0(18) . .
C3 C4 C5 121.2(3) . .
C3 C4 H4 117.8(17) . .
C5 C4 H4 121.0(17) . .
C6 C5 C4 119.5(3) . .
C6 C5 H5 117(2) . .
C4 C5 H5 123(2) . .
C5 C6 C1 120.1(3) . .
C5 C6 H6 123.3(17) . .
C1 C6 H6 116.6(17) . .
C12 C7 C8 121.6(2) . .
C12 C7 P1 127.4(2) . .
C8 C7 P1 110.97(18) . .
C9 C8 C7 118.5(2) . .
C9 C8 C14 127.9(3) . .
C7 C8 C14 113.6(2) . .
C10 C9 C8 119.4(3) . .
C10 C9 H9 125.3(17) . .
C8 C9 H9 115.3(18) . .
C11 C10 C9 121.6(3) . .
C11 C10 H10 118(2) . .
C9 C10 H10 120(2) . .
C10 C11 C12 119.9(3) . .
C10 C11 H11 118.0(19) . .
C12 C11 H11 122(2) . .
C7 C12 C11 119.0(3) . .
C7 C12 H12 118.2(16) . .
C11 C12 H12 122.8(17) . .
C18 C13 C14 120.8(3) . .
C18 C13 P1 128.1(2) . .
C14 C13 P1 111.00(18) . .
C15 C14 C13 119.4(3) . .
C15 C14 C8 127.7(3) . .
C13 C14 C8 112.9(2) . .
C14 C15 C16 119.6(3) . .
C14 C15 H15 120.0(18) . .
C16 C15 H15 120.3(18) . .
C17 C16 C15 120.9(3) . .
C17 C16 H16 119.9(18) . .
C15 C16 H16 119.0(18) . .
C16 C17 C18 120.5(3) . .
C16 C17 H17 123(2) . .
C18 C17 H17 117(2) . .
C13 C18 C17 118.8(3) . .
C13 C18 H18 117.1(19) . .
C17 C18 H18 124.1(18) . .
Cl1 C19 Cl2 110.3(4) . .
Cl1 C19 H19A 109.6 . .
Cl2 C19 H19A 109.6 . .
Cl1 C19 H19B 109.6 . .
Cl2 C19 H19B 109.6 . .
H19A C19 H19B 108.1 . .

loop_
_geom_bond_atom_site_label_1
_geom_bond_atom_site_label_2
_geom_bond_distance
_geom_bond_site_symmetry_2
Pt1 P1 2.2365(7) 2_556
Pt1 P1 2.2365(7) .
Pt1 S1 2.3098(8) 2_556
Pt1 S1 2.3098(8) .
S1 C2 1.757(3) .
P1 C1 1.803(3) .
P1 C7 1.805(2) .
P1 C13 1.806(3) .
C1 C2 1.396(4) .
C1 C6 1.398(4) .
C2 C3 1.408(4) .
C3 C4 1.366(5) .
C3 H3 1.00(3) .
C4 C5 1.385(5) .
C4 H4 0.97(3) .
C5 C6 1.383(4) .
C5 H5 0.89(3) .
C6 H6 1.02(3) .
C7 C12 1.382(4) .
C7 C8 1.399(4) .
C8 C9 1.398(4) .
C8 C14 1.477(4) .
C9 C10 1.380(5) .
C9 H9 0.97(3) .
C10 C11 1.377(4) .
C10 H10 0.88(3) .
C11 C12 1.386(4) .
C11 H11 0.97(3) .
C12 H12 0.96(3) .
C13 C18 1.382(4) .
C13 C14 1.407(3) .
C14 C15 1.383(4) .
C15 C16 1.385(5) .
C15 H15 0.93(3) .
C16 C17 1.376(5) .
C16 H16 1.00(3) .
C17 C18 1.391(4) .
C17 H17 0.87(3) .
C18 H18 0.93(3) .
Cl1 C19 1.755(5) .
Cl2 C19 1.768(5) .
C19 H19A 0.9800 .
C19 H19B 0.9800 .
